data_2103634
loop_
_publ_author_name
'Nassimbeni, Luigi R.'
'Su, Hong'

_publ_section_title
;
 Inclusion compounds of binaphthol with picolines: structures,
 selectivity and kinetics of desolvation
;
_journal_issue 3
_journal_name_full 'Acta Crystallographica Section B'
_journal_page_first 394
_journal_page_last 398
_journal_paper_doi 10.1107/S010876810002108X
_journal_volume 57
_journal_year 2001
_chemical_formula_sum 'C32 H28 N2 O2'
_chemical_formula_weight 472.56
_chemical_name_systematic
;
 ?
;
_space_group_IT_number 14
_symmetry_cell_setting monoclinic
_symmetry_space_group_name_Hall '-P 2ybc'
_symmetry_space_group_name_H-M 'P 1 21/c 1'
_audit_creation_method SHELXL-97
_cell_angle_alpha 90.0000(10)
_cell_angle_beta 103.448(2)
_cell_angle_gamma 90.0000(10)
_cell_formula_units_Z 4
_cell_length_a 12.1180(10)
_cell_length_b 13.2614(10)
_cell_length_c 16.5810(10)
_cell_measurement_temperature 173(2)
_cell_volume 2591.5(3)
_computing_structure_refinement 'SHELXL-97 (Sheldrick, 1997)'
_computing_structure_solution 'SHELXS-97 (Sheldrick, 1990)'
_diffrn_ambient_temperature 173(2)
_diffrn_measured_fraction_theta_full .909
_diffrn_measured_fraction_theta_max .909
_diffrn_radiation_monochromator graphite
_diffrn_radiation_source 'fine-focus sealed tube'
_diffrn_radiation_type MoK\a
_diffrn_radiation_wavelength .71073
_diffrn_reflns_av_R_equivalents .0342
_diffrn_reflns_av_sigmaI/netI .0416
_diffrn_reflns_limit_h_max 15
_diffrn_reflns_limit_h_min -14
_diffrn_reflns_limit_k_max 16
_diffrn_reflns_limit_k_min -16
_diffrn_reflns_limit_l_max 19
_diffrn_reflns_limit_l_min -16
_diffrn_reflns_number 13104
_diffrn_reflns_theta_full 26.36
_diffrn_reflns_theta_max 26.36
_diffrn_reflns_theta_min 2.71
_exptl_absorpt_coefficient_mu .076
_exptl_absorpt_correction_T_max .9704
_exptl_absorpt_correction_T_min .9704
_exptl_crystal_density_diffrn 1.211
_exptl_crystal_density_method 'not measured'
_exptl_crystal_F_000 1000
_exptl_crystal_size_max .37
_exptl_crystal_size_mid .1
_exptl_crystal_size_min .1
_refine_diff_density_max .175
_refine_diff_density_min -.152
_refine_ls_extinction_coef .0100(9)
_refine_ls_extinction_method SHELXL
_refine_ls_goodness_of_fit_ref 1.021
_refine_ls_hydrogen_treatment mixed
_refine_ls_matrix_type fullcycle
_refine_ls_number_parameters 335
_refine_ls_number_reflns 4826
_refine_ls_number_restraints 4
_refine_ls_restrained_S_all 1.020
_refine_ls_R_factor_all .0710
_refine_ls_R_factor_gt .0410
_refine_ls_shift/su_max .023
_refine_ls_shift/su_mean .000
_refine_ls_structure_factor_coef Fsqd
_refine_ls_weighting_details 'calc w=1/[\s^2^(Fo^2^)+(0.0463P)^2^+0.4284P] where P=(Fo^2^+2Fc^2^)/3'
_refine_ls_weighting_scheme calc
_refine_ls_wR_factor_ref .1055
_reflns_number_gt 3380
_reflns_number_total 4826
_reflns_threshold_expression >2sigma(I)
_cod_data_source_file an0579.cif
_cod_data_source_block BNP3P
_cod_original_sg_symbol_H-M 'P 21/c'
_cod_database_code 2103634

loop_
_symmetry_equiv_pos_as_xyz
'x, y, z'
'-x, y+1/2, -z+1/2'
'-x, -y, -z'
'x, -y-1/2, z-1/2'

loop_
_atom_site_label
_atom_site_fract_x
_atom_site_fract_y
_atom_site_fract_z
_atom_site_U_iso_or_equiv
_atom_site_adp_type
_atom_site_calc_flag
_atom_site_refinement_flags
_atom_site_occupancy
_atom_site_type_symbol
O1 .86896(9) .41473(8) .15494(6) .045 Uani d D 1 O
O2 .60016(8) .33082(8) .19884(7) .048 Uani d D 1 O
C1 .83816(10) .34891(10) .28372(8) .029 Uani d . 1 C
C10 .95225(11) .20023(10) .34237(8) .033 Uani d . 1 C
C8 .81898(12) .27100(11) .41643(8) .034 Uani d . 1 C
H8 .7631 .3195 .4209 .041 Uiso calc R 1 H
C2 .88951(11) .34678(11) .21802(8) .032 Uani d . 1 C
C4 1.00000(11) .20026(11) .27209(9) .037 Uani d . 1 C
H4 1.0542 .1503 .2671 .044 Uiso calc R 1 H
C9 .86956(10) .27463(10) .34769(8) .030 Uani d . 1 C
C20 .69292(13) .58047(11) .35176(9) .041 Uani d . 1 C
C5 .98189(12) .12750(11) .40586(9) .041 Uani d . 1 C
H5 1.0376 .0781 .4028 .049 Uiso calc R 1 H
C7 .84913(13) .19896(11) .47643(9) .041 Uani d . 1 C
H7 .8136 .1977 .5218 .049 Uiso calc R 1 H
C11 .74987(11) .42533(10) .28972(8) .030 Uani d . 1 C
C18 .89151(12) .53160(11) .38603(9) .040 Uani d . 1 C
H18 .9505 .4870 .3803 .047 Uiso calc R 1 H
C12 .63804(11) .41038(11) .24927(9) .035 Uani d . 1 C
C3 .96911(11) .27098(11) .21183(9) .037 Uani d . 1 C
H3 1.0015 .2695 .1649 .044 Uiso calc R 1 H
N1GA .70289(10) .14878(10) .17688(8) .047 Uani d D 1 N
C19 .77874(11) .51187(10) .34203(8) .033 Uani d . 1 C
C14 .57969(13) .56138(12) .30884(10) .049 Uani d . 1 C
H14 .5212 .6064 .3149 .059 Uiso calc R 1 H
C2GA .72579(12) .08309(12) .23950(10) .045 Uani d . 1 C
H2GA .7116 .1038 .2910 .055 Uiso calc R 1 H
N1GB .28256(11) .43465(11) -.10564(8) .053 Uani d . 1 N
C13 .55363(12) .47946(12) .25911(10) .047 Uani d . 1 C
H13 .4771 .4684 .2304 .056 Uiso calc R 1 H
C6 .93188(13) .12687(12) .47169(9) .045 Uani d . 1 C
H6 .9532 .0777 .5141 .055 Uiso calc R 1 H
C16 .83157(16) .68121(13) .44583(11) .058 Uani d . 1 C
H16 .8500 .7383 .4810 .070 Uiso calc R 1 H
C15 .72260(15) .66480(12) .40442(11) .055 Uani d . 1 C
H15 .6652 .7108 .4109 .065 Uiso calc R 1 H
C17 .91675(15) .61385(12) .43658(10) .052 Uani d . 1 C
H17 .9929 .6255 .4658 .062 Uiso calc R 1 H
C6GA .72281(15) .11843(14) .10520(11) .056 Uani d . 1 C
H6GA .7060 .1634 .0594 .068 Uiso calc R 1 H
C2GB .32975(14) .35721(14) -.13514(11) .057 Uani d . 1 C
H2GB .3002 .3389 -.1914 .068 Uiso calc R 1 H
C3GA .76858(13) -.01274(13) .23502(11) .050 Uani d . 1 C
C3GB .41923(14) .30084(13) -.08975(11) .056 Uani d . 1 C
C6GB .32470(15) .45865(14) -.02649(11) .060 Uani d . 1 C
H6GB .2923 .5139 -.0037 .071 Uiso calc R 1 H
C4GB .45985(14) .32826(14) -.00866(11) .059 Uani d . 1 C
H4GB .5211 .2921 .0252 .071 Uiso calc R 1 H
C5GB .41257(16) .40730(16) .02349(11) .067 Uani d . 1 C
H5GB .4401 .4265 .0798 .080 Uiso calc R 1 H
C5GA .76646(17) .02529(14) .09400(12) .068 Uani d . 1 C
H5GA .7805 .0068 .0419 .081 Uiso calc R 1 H
C1GB .4693(2) .21539(18) -.12950(16) .098 Uani d . 1 C
H1B1 .4278 .2084 -.1875 .147 Uiso calc PR .50 H
H1B2 .4633 .1526 -.0997 .147 Uiso calc PR .50 H
H1B3 .5493 .2296 -.1272 .147 Uiso calc PR .50 H
H1B5 .5324 .1853 -.0888 .147 Uiso calc PR .50 H
H1B6 .4970 .2412 -.1766 .147 Uiso calc PR .50 H
H1B4 .4110 .1641 -.1490 .147 Uiso calc PR .50 H
C4GA .78948(16) -.04077(14) .15979(12) .064 Uani d . 1 C
H4GA .8197 -.1056 .1534 .077 Uiso calc R 1 H
C1GA .79134(18) -.08099(16) .30914(13) .076 Uani d . 1 C
H1A2 .8725 -.0799 .3357 .114 Uiso calc R 1 H
H1A1 .7684 -.1499 .2915 .114 Uiso calc R 1 H
H1A3 .7479 -.0578 .3486 .114 Uiso calc R 1 H
H2 .6532(13) .2774(8) .1980(10) .083 Uiso d D 1 H
H1 .8139(14) .4683(11) .1549(10) .097 Uiso d D 1 H

loop_
_atom_site_aniso_label
_atom_site_aniso_U_11
_atom_site_aniso_U_22
_atom_site_aniso_U_33
_atom_site_aniso_U_12
_atom_site_aniso_U_13
_atom_site_aniso_U_23
O1 .058 .046 .035 .014 .020 .011
O2 .038 .047 .051 .004 -.003 -.012
C1 .028 .030 .027 .000 .005 -.002
C10 .032 .032 .033 .002 .006 -.001
C8 .038 .034 .033 .005 .011 .000
C2 .035 .034 .027 .001 .007 .001
C4 .034 .037 .041 .007 .011 -.002
C9 .030 .030 .029 -.001 .005 -.001
C20 .050 .033 .045 .004 .019 .000
C5 .043 .035 .044 .009 .009 .004
C7 .053 .038 .035 .003 .017 .004
C11 .034 .031 .027 .004 .010 .003
C18 .045 .035 .038 -.004 .009 .003
C12 .035 .036 .035 .003 .006 .000
C3 .038 .041 .035 .003 .016 -.002
N1GA .041 .041 .061 -.005 .017 -.006
C19 .040 .031 .030 .001 .012 .005
C14 .043 .043 .065 .013 .019 -.002
C2GA .037 .048 .053 -.006 .012 -.009
N1GB .053 .060 .048 .013 .017 .015
C13 .033 .049 .057 .008 .008 .000
C6 .059 .037 .040 .008 .011 .011
C16 .088 .035 .054 -.012 .021 -.010
C15 .073 .035 .062 .005 .029 -.007
C17 .062 .043 .046 -.016 .005 -.001
C6GA .065 .051 .059 -.006 .024 .002
C2GB .053 .067 .051 .007 .013 .004
C3GA .043 .047 .061 .000 .015 -.001
C3GB .047 .050 .071 .004 .016 .003
C6GB .069 .064 .049 .019 .020 .009
C4GB .051 .062 .062 .010 .008 .019
C5GB .073 .079 .045 .017 .008 .008
C5GA .090 .057 .066 .001 .041 -.009
C1GB .086 .083 .121 .028 .015 -.026
C4GA .073 .044 .083 .008 .033 -.009
C1GA .076 .073 .077 .016 .016 .015

loop_
_atom_type_symbol
_atom_type_description
_atom_type_scat_dispersion_real
_atom_type_scat_dispersion_imag
_atom_type_scat_source
C C .0033 .0016 'International Tables Vol C Tables 4.2.6.8 and 6.1.1.4'
H H .0000 .0000 'International Tables Vol C Tables 4.2.6.8 and 6.1.1.4'
N N .0061 .0033 'International Tables Vol C Tables 4.2.6.8 and 6.1.1.4'
O O .0106 .0060 'International Tables Vol C Tables 4.2.6.8 and 6.1.1.4'

loop_
_geom_angle_atom_site_label_1
_geom_angle_atom_site_label_2
_geom_angle_atom_site_label_3
_geom_angle
C2 O1 H1 119.1(10)
C12 O2 H2 116.8(10)
C2 C1 C9 118.77(12)
C2 C1 C11 122.00(12)
C9 C1 C11 119.22(11)
C5 C10 C4 122.15(13)
C5 C10 C9 119.22(12)
C4 C10 C9 118.61(12)
C7 C8 C9 121.18(13)
C7 C8 H8 119.4
C9 C8 H8 119.4
O1 C2 C1 124.09(12)
O1 C2 C3 114.94(12)
C1 C2 C3 120.96(13)
C3 C4 C10 120.67(13)
C3 C4 H4 119.7
C10 C4 H4 119.7
C8 C9 C10 117.99(12)
C8 C9 C1 121.98(12)
C10 C9 C1 120.02(12)
C15 C20 C14 122.04(14)
C15 C20 C19 119.33(14)
C14 C20 C19 118.63(14)
C6 C5 C10 121.13(14)
C6 C5 H5 119.4
C10 C5 H5 119.4
C8 C7 C6 120.67(14)
C8 C7 H7 119.7
C6 C7 H7 119.7
C12 C11 C19 118.93(12)
C12 C11 C1 120.53(12)
C19 C11 C1 120.41(11)
C17 C18 C19 121.01(15)
C17 C18 H18 119.5
C19 C18 H18 119.5
O2 C12 C11 124.34(12)
O2 C12 C13 115.17(12)
C11 C12 C13 120.48(13)
C4 C3 C2 120.92(13)
C4 C3 H3 119.5
C2 C3 H3 119.5
C6GA N1GA C2GA 116.75(14)
C18 C19 C20 117.91(13)
C18 C19 C11 122.06(13)
C20 C19 C11 120.03(13)
C13 C14 C20 120.73(14)
C13 C14 H14 119.6
C20 C14 H14 119.6
N1GA C2GA C3GA 124.87(15)
N1GA C2GA H2GA 117.6
C3GA C2GA H2GA 117.6
C2GB N1GB C6GB 116.76(14)
C14 C13 C12 121.20(14)
C14 C13 H13 119.4
C12 C13 H13 119.4
C5 C6 C7 119.80(14)
C5 C6 H6 120.1
C7 C6 H6 120.1
C15 C16 C17 119.85(15)
C15 C16 H16 120.1
C17 C16 H16 120.1
C16 C15 C20 121.17(16)
C16 C15 H15 119.4
C20 C15 H15 119.4
C18 C17 C16 120.73(15)
C18 C17 H17 119.6
C16 C17 H17 119.6
N1GA C6GA C5GA 123.31(17)
N1GA C6GA H6GA 118.3
C5GA C6GA H6GA 118.3
N1GB C2GB C3GB 124.65(17)
N1GB C2GB H2GB 117.7
C3GB C2GB H2GB 117.7
C4GA C3GA C2GA 116.52(16)
C4GA C3GA C1GA 122.73(17)
C2GA C3GA C1GA 120.74(16)
C4GB C3GB C2GB 116.56(16)
C4GB C3GB C1GB 122.66(17)
C2GB C3GB C1GB 120.77(18)
N1GB C6GB C5GB 122.95(17)
N1GB C6GB H6GB 118.5
C5GB C6GB H6GB 118.5
C5GB C4GB C3GB 120.07(16)
C5GB C4GB H4GB 120.0
C3GB C4GB H4GB 120.0
C4GB C5GB C6GB 119.01(17)
C4GB C5GB H5GB 120.5
C6GB C5GB H5GB 120.5
C6GA C5GA C4GA 118.61(17)
C6GA C5GA H5GA 120.7
C4GA C5GA H5GA 120.7
C3GB C1GB H1B1 109.5
C3GB C1GB H1B2 109.5
H1B1 C1GB H1B2 109.5
C3GB C1GB H1B3 109.5
H1B1 C1GB H1B3 109.5
H1B2 C1GB H1B3 109.5
C3GB C1GB H1B5 109.5
H1B1 C1GB H1B5 141.1
H1B2 C1GB H1B5 56.3
H1B3 C1GB H1B5 56.3
C3GB C1GB H1B6 109.5
H1B1 C1GB H1B6 56.3
H1B2 C1GB H1B6 141.1
H1B3 C1GB H1B6 56.3
H1B5 C1GB H1B6 109.5
C3GB C1GB H1B4 109.5
H1B1 C1GB H1B4 56.3
H1B2 C1GB H1B4 56.3
H1B3 C1GB H1B4 141.1
H1B5 C1GB H1B4 109.5
H1B6 C1GB H1B4 109.5
C5GA C4GA C3GA 119.93(17)
C5GA C4GA H4GA 120.0
C3GA C4GA H4GA 120.0
C3GA C1GA H1A2 109.5
C3GA C1GA H1A1 109.5
H1A2 C1GA H1A1 109.5
C3GA C1GA H1A3 109.5
H1A2 C1GA H1A3 109.5
H1A1 C1GA H1A3 109.5

loop_
_geom_bond_atom_site_label_1
_geom_bond_atom_site_label_2
_geom_bond_distance
O1 C2 1.3590(16)
O1 H1 .974(8)
O2 C12 1.3581(17)
O2 H2 .959(8)
C1 C2 1.3748(19)
C1 C9 1.4326(18)
C1 C11 1.4937(18)
C10 C5 1.4113(19)
C10 C4 1.416(2)
C10 C9 1.4235(19)
C8 C7 1.3663(19)
C8 C9 1.4149(19)
C8 H8 .9500
C2 C3 1.4133(19)
C4 C3 1.3580(19)
C4 H4 .9500
C20 C15 1.413(2)
C20 C14 1.414(2)
C20 C19 1.419(2)
C5 C6 1.366(2)
C5 H5 .9500
C7 C6 1.401(2)
C7 H7 .9500
C11 C12 1.3794(18)
C11 C19 1.4320(19)
C18 C17 1.366(2)
C18 C19 1.4158(19)
C18 H18 .9500
C12 C13 1.411(2)
C3 H3 .9500
N1GA C6GA 1.329(2)
N1GA C2GA 1.334(2)
C14 C13 1.356(2)
C14 H14 .9500
C2GA C3GA 1.381(2)
C2GA H2GA .9500
N1GB C2GB 1.323(2)
N1GB C6GB 1.331(2)
C13 H13 .9500
C6 H6 .9500
C16 C15 1.357(2)
C16 C17 1.400(2)
C16 H16 .9500
C15 H15 .9500
C17 H17 .9500
C6GA C5GA 1.373(2)
C6GA H6GA .9500
C2GB C3GB 1.386(2)
C2GB H2GB .9500
C3GA C4GA 1.380(2)
C3GA C1GA 1.499(2)
C3GB C4GB 1.369(2)
C3GB C1GB 1.508(3)
C6GB C5GB 1.369(2)
C6GB H6GB .9500
C4GB C5GB 1.361(3)
C4GB H4GB .9500
C5GB H5GB .9500
C5GA C4GA 1.376(3)
C5GA H5GA .9500
C1GB H1B1 .9800
C1GB H1B2 .9800
C1GB H1B3 .9800
C1GB H1B5 .9800
C1GB H1B6 .9800
C1GB H1B4 .9800
C4GA H4GA .9500
C1GA H1A2 .9800
C1GA H1A1 .9800
C1GA H1A3 .9800

loop_
_geom_torsion_atom_site_label_1
_geom_torsion_atom_site_label_2
_geom_torsion_atom_site_label_3
_geom_torsion_atom_site_label_4
_geom_torsion
C9 C1 C2 O1 -178.17(12)
C11 C1 C2 O1 2.6(2)
C9 C1 C2 C3 2.1(2)
C11 C1 C2 C3 -177.13(12)
C5 C10 C4 C3 179.59(13)
C9 C10 C4 C3 1.2(2)
C7 C8 C9 C10 .6(2)
C7 C8 C9 C1 179.31(13)
C5 C10 C9 C8 -1.11(19)
C4 C10 C9 C8 177.29(12)
C5 C10 C9 C1 -179.83(12)
C4 C10 C9 C1 -1.43(19)
C2 C1 C9 C8 -178.89(13)
C11 C1 C9 C8 .34(19)
C2 C1 C9 C10 -.21(19)
C11 C1 C9 C10 179.02(12)
C4 C10 C5 C6 -177.74(14)
C9 C10 C5 C6 .6(2)
C9 C8 C7 C6 .4(2)
C2 C1 C11 C12 83.48(17)
C9 C1 C11 C12 -95.72(16)
C2 C1 C11 C19 -100.74(16)
C9 C1 C11 C19 80.06(16)
C19 C11 C12 O2 -179.30(13)
C1 C11 C12 O2 -3.5(2)
C19 C11 C12 C13 .2(2)
C1 C11 C12 C13 176.05(13)
C10 C4 C3 C2 .6(2)
O1 C2 C3 C4 177.90(12)
C1 C2 C3 C4 -2.3(2)
C17 C18 C19 C20 .3(2)
C17 C18 C19 C11 -178.98(14)
C15 C20 C19 C18 -.1(2)
C14 C20 C19 C18 -179.44(13)
C15 C20 C19 C11 179.20(13)
C14 C20 C19 C11 -.1(2)
C12 C11 C19 C18 179.44(13)
C1 C11 C19 C18 3.6(2)
C12 C11 C19 C20 .1(2)
C1 C11 C19 C20 -175.70(12)
C15 C20 C14 C13 -179.58(16)
C19 C20 C14 C13 -.3(2)
C6GA N1GA C2GA C3GA .3(2)
C20 C14 C13 C12 .6(2)
O2 C12 C13 C14 178.93(14)
C11 C12 C13 C14 -.6(2)
C10 C5 C6 C7 .4(2)
C8 C7 C6 C5 -1.0(2)
C17 C16 C15 C20 .0(3)
C14 C20 C15 C16 179.23(16)
C19 C20 C15 C16 -.1(2)
C19 C18 C17 C16 -.3(2)
C15 C16 C17 C18 .2(3)
C2GA N1GA C6GA C5GA -1.0(2)
C6GB N1GB C2GB C3GB -.4(3)
N1GA C2GA C3GA C4GA .6(2)
N1GA C2GA C3GA C1GA -179.93(15)
N1GB C2GB C3GB C4GB .4(3)
N1GB C2GB C3GB C1GB -178.45(19)
C2GB N1GB C6GB C5GB .1(3)
C2GB C3GB C4GB C5GB .0(3)
C1GB C3GB C4GB C5GB 178.79(19)
C3GB C4GB C5GB C6GB -.3(3)
N1GB C6GB C5GB C4GB .2(3)
N1GA C6GA C5GA C4GA .9(3)
C6GA C5GA C4GA C3GA .0(3)
C2GA C3GA C4GA C5GA -.7(3)
C1GA C3GA C4GA C5GA 179.82(18)
